data_4301676
loop_
_publ_author_name
'Matthew T. Whited'
'Neal P. Mankad'
'Yunho Lee'
'Paul F. Oblad'
'Jonas C. Peters'

_publ_contact_author_address
;Department of Chemistry
Massachusetts Institute of Technology
Cambridge, MA 02139
USA
;
_publ_contact_author_email jcpeters@mit.edu
_publ_contact_author_name 'Jonas C. Peters'
_publ_section_title
;
Dinitrogen Complexes Supported by Tris(phosphino)silyl Ligands
;
_journal_name_full 'Inorganic Chemistry'
_journal_page_first 2507
_journal_page_last 2517
_journal_paper_doi 10.1021/ic801855y
_journal_volume 48
_journal_year 2009
_chemical_formula_sum 'C42 H60 Cl Ni P3 Si'
_chemical_formula_weight 780.06
_chemical_name_common '[SiPiPr3]NiCl'
_chemical_name_systematic
; 
 ? 
;
_space_group_IT_number 14
_symmetry_cell_setting monoclinic
_symmetry_space_group_name_Hall '-P 2ybc'
_symmetry_space_group_name_H-M 'P 1 21/c 1'
_atom_sites_solution_hydrogens geom
_atom_sites_solution_primary direct
_atom_sites_solution_secondary difmap
_audit_creation_method SHELXL-97
_cell_angle_alpha 90.00
_cell_angle_beta 92.32(3)
_cell_angle_gamma 90.00
_cell_formula_units_Z 4
_cell_length_a 12.916(4)
_cell_length_b 15.540(3)
_cell_length_c 20.130(5)
_cell_measurement_reflns_used 7142
_cell_measurement_temperature 100(2)
_cell_measurement_theta_max 33.32
_cell_measurement_theta_min 2.26
_cell_volume 4037.1(18)
_computing_cell_refinement 'Bruker SMART'
_computing_data_collection 'Bruker SMART'
_computing_data_reduction 'Bruker SAINT'
_computing_molecular_graphics 'Bruker SHELXTL'
_computing_publication_material 'Bruker SHELXTL'
_computing_structure_refinement 'SHELXL-97 (Sheldrick, 1997)'
_computing_structure_solution 'SHELXS-97 (Sheldrick, 1990)'
_diffrn_ambient_temperature 100(2)
_diffrn_measured_fraction_theta_full 1.000
_diffrn_measured_fraction_theta_max 0.640
_diffrn_measurement_device_type 'CCD area detector'
_diffrn_measurement_method 'omega scans'
_diffrn_radiation_monochromator graphite
_diffrn_radiation_source 'normal-focus sealed tube'
_diffrn_radiation_type MoK\a
_diffrn_radiation_wavelength 0.71073
_diffrn_reflns_av_R_equivalents 0.0999
_diffrn_reflns_av_sigmaI/netI 0.1090
_diffrn_reflns_limit_h_max 16
_diffrn_reflns_limit_h_min -18
_diffrn_reflns_limit_k_max 20
_diffrn_reflns_limit_k_min -20
_diffrn_reflns_limit_l_max 26
_diffrn_reflns_limit_l_min -30
_diffrn_reflns_number 39727
_diffrn_reflns_theta_full 26.40
_diffrn_reflns_theta_max 34.50
_diffrn_reflns_theta_min 1.66
_exptl_absorpt_coefficient_mu 0.724
_exptl_absorpt_correction_type none
_exptl_crystal_colour red
_exptl_crystal_density_diffrn 1.283
_exptl_crystal_density_method 'not measured'
_exptl_crystal_description plate
_exptl_crystal_F_000 1664
_exptl_crystal_size_max 0.37
_exptl_crystal_size_mid 0.21
_exptl_crystal_size_min 0.074
_refine_diff_density_max 1.322
_refine_diff_density_min -0.553
_refine_diff_density_rms 0.107
_refine_ls_extinction_method none
_refine_ls_goodness_of_fit_ref 1.164
_refine_ls_hydrogen_treatment constr
_refine_ls_matrix_type full
_refine_ls_number_parameters 445
_refine_ls_number_reflns 10947
_refine_ls_number_restraints 0
_refine_ls_restrained_S_all 1.164
_refine_ls_R_factor_all 0.1087
_refine_ls_R_factor_gt 0.0509
_refine_ls_shift/su_max 0.002
_refine_ls_shift/su_mean 0.000
_refine_ls_structure_factor_coef Fsqd
_refine_ls_weighting_details 'calc w=1/[\s^2^(Fo^2^)+(0.0000P)^2^+0.0000P] where P=(Fo^2^+2Fc^2^)/3'
_refine_ls_weighting_scheme calc
_refine_ls_wR_factor_gt 0.0820
_refine_ls_wR_factor_ref 0.0908
_reflns_number_gt 6006
_reflns_number_total 10947
_reflns_threshold_expression >2sigma(I)
_cod_data_source_file ic801855y_si_001_03.cif
_cod_data_source_block mtw36
_cod_depositor_comments
;
The following automatic conversions were performed:
'_symmetry_cell_setting' value 'Monoclinic' changed to 'monoclinic'
according to '/home/saulius/struct/CIF-dictionaries/cif_core.dic'
dictionary named 'cif_core.dic' version 2.4.1 from 2010-06-29.

Automatic conversion script
Id: cif_fix_enum 1527 2010-12-29 10:47:43Z saulius 
;
_cod_original_cell_volume 4037.1(17)
_cod_original_sg_symbol_H-M 'P 21/c'
_cod_database_code 4301676

loop_
_symmetry_equiv_pos_as_xyz
'x, y, z'
'-x, y+1/2, -z+1/2'
'-x, -y, -z'
'x, -y-1/2, z-1/2'

loop_
_atom_site_label
_atom_site_type_symbol
_atom_site_fract_x
_atom_site_fract_y
_atom_site_fract_z
_atom_site_U_iso_or_equiv
_atom_site_adp_type
_atom_site_occupancy
_atom_site_symmetry_multiplicity
_atom_site_calc_flag
_atom_site_refinement_flags
_atom_site_disorder_assembly
_atom_site_disorder_group
Ni Ni 0.80861(3) 0.75170(2) 0.090079(16) 0.01040(9) Uani 1 1 d . . .
P2 P 0.95731(5) 0.67348(5) 0.11117(3) 0.01116(16) Uani 1 1 d . . .
P3 P 0.65470(5) 0.68089(5) 0.09814(3) 0.01167(16) Uani 1 1 d . . .
P1 P 0.81560(6) 0.89794(5) 0.10065(3) 0.01162(17) Uani 1 1 d . . .
Si Si 0.80574(5) 0.75534(5) 0.19991(3) 0.01069(17) Uani 1 1 d . . .
Cl6 Cl 0.81031(5) 0.75139(5) -0.02484(3) 0.01599(15) Uani 1 1 d . . .
C1 C 0.7584(2) 0.86412(17) 0.22817(13) 0.0120(6) Uani 1 1 d . . .
C2 C 0.75889(19) 0.92991(17) 0.17972(12) 0.0110(6) Uani 1 1 d . . .
C3 C 0.71588(19) 0.66855(17) 0.22963(12) 0.0103(6) Uani 1 1 d . . .
C4 C 0.52692(19) 0.73875(18) 0.09457(13) 0.0156(6) Uani 1 1 d . . .
H4 H 0.5223 0.7711 0.0516 0.019 Uiso 1 1 calc R . .
C5 C 0.5919(2) 0.52778(18) 0.26178(13) 0.0179(7) Uani 1 1 d . . .
H5 H 0.5501 0.4799 0.2726 0.021 Uiso 1 1 calc R . .
C6 C 0.7436(2) 0.96505(17) 0.03689(13) 0.0151(6) Uani 1 1 d . . .
H6 H 0.7359 1.0236 0.0566 0.018 Uiso 1 1 calc R . .
C7 C 0.6816(2) 0.96394(18) 0.30413(14) 0.0177(7) Uani 1 1 d . . .
H7 H 0.6557 0.9757 0.3467 0.021 Uiso 1 1 calc R . .
C8 C 0.6496(2) 0.62987(17) 0.18083(12) 0.0107(6) Uani 1 1 d . . .
C9 C 0.5890(2) 0.55969(18) 0.19722(13) 0.0158(7) Uani 1 1 d . . .
H9 H 0.5452 0.5333 0.1641 0.019 Uiso 1 1 calc R . .
C10 C 0.6269(2) 0.59177(17) 0.03752(13) 0.0155(7) Uani 1 1 d . . .
H10 H 0.5718 0.5547 0.0561 0.019 Uiso 1 1 calc R . .
C11 C 0.5854(2) 0.62574(18) -0.03026(13) 0.0192(7) Uani 1 1 d . . .
H11A H 0.6400 0.6583 -0.0515 0.029 Uiso 1 1 calc R . .
H11B H 0.5258 0.6634 -0.0238 0.029 Uiso 1 1 calc R . .
H11C H 0.5641 0.5772 -0.0587 0.029 Uiso 1 1 calc R . .
C12 C 0.7197(2) 1.01092(17) 0.19419(13) 0.0152(6) Uani 1 1 d . . .
H12 H 0.7197 1.0548 0.1614 0.018 Uiso 1 1 calc R . .
C13 C 0.9343(2) 1.05578(17) 0.11049(14) 0.0202(7) Uani 1 1 d . . .
H13A H 0.9027 1.0722 0.1521 0.030 Uiso 1 1 calc R . .
H13B H 0.8914 1.0770 0.0727 0.030 Uiso 1 1 calc R . .
H13C H 1.0037 1.0810 0.1091 0.030 Uiso 1 1 calc R . .
C14 C 0.7220(2) 0.53504(17) 0.02792(14) 0.0186(7) Uani 1 1 d . . .
H14A H 0.7046 0.4898 -0.0045 0.028 Uiso 1 1 calc R . .
H14B H 0.7438 0.5087 0.0705 0.028 Uiso 1 1 calc R . .
H14C H 0.7786 0.5703 0.0117 0.028 Uiso 1 1 calc R . .
C15 C 0.8912(2) 0.52429(18) 0.17897(13) 0.0177(7) Uani 1 1 d . . .
H15A H 0.8917 0.4613 0.1818 0.027 Uiso 1 1 calc R . .
H15B H 0.8201 0.5445 0.1703 0.027 Uiso 1 1 calc R . .
H15C H 0.9185 0.5487 0.2210 0.027 Uiso 1 1 calc R . .
C16 C 0.8039(2) 0.97630(19) -0.02677(13) 0.0224(7) Uani 1 1 d . . .
H16A H 0.8086 0.9208 -0.0496 0.034 Uiso 1 1 calc R . .
H16B H 0.8738 0.9975 -0.0152 0.034 Uiso 1 1 calc R . .
H16C H 0.7678 1.0178 -0.0561 0.034 Uiso 1 1 calc R . .
C17 C 1.0823(2) 0.78088(17) 0.03439(14) 0.0189(7) Uani 1 1 d . . .
H17A H 1.1382 0.7846 0.0030 0.028 Uiso 1 1 calc R . .
H17B H 1.1019 0.8129 0.0749 0.028 Uiso 1 1 calc R . .
H17C H 1.0188 0.8055 0.0140 0.028 Uiso 1 1 calc R . .
C18 C 1.0635(2) 0.68662(17) 0.05190(12) 0.0132(6) Uani 1 1 d . . .
H18 H 1.1286 0.6640 0.0741 0.016 Uiso 1 1 calc R . .
C19 C 0.6809(2) 1.02817(18) 0.25584(14) 0.0169(7) Uani 1 1 d . . .
H19 H 0.6538 1.0835 0.2652 0.020 Uiso 1 1 calc R . .
C20 C 1.0675(2) 0.51326(17) 0.13373(14) 0.0181(7) Uani 1 1 d . . .
H20A H 1.0994 0.5356 0.1752 0.027 Uiso 1 1 calc R . .
H20B H 1.1108 0.5283 0.0966 0.027 Uiso 1 1 calc R . .
H20C H 1.0613 0.4505 0.1367 0.027 Uiso 1 1 calc R . .
C21 C 1.0413(2) 0.63290(18) -0.01100(13) 0.0183(7) Uani 1 1 d . . .
H21A H 0.9801 0.6559 -0.0353 0.027 Uiso 1 1 calc R . .
H21B H 1.0286 0.5730 0.0015 0.027 Uiso 1 1 calc R . .
H21C H 1.1011 0.6355 -0.0394 0.027 Uiso 1 1 calc R . .
C22 C 1.1187(2) 0.70227(17) 0.21160(13) 0.0149(6) Uani 1 1 d . . .
H22 H 1.1676 0.6815 0.1814 0.018 Uiso 1 1 calc R . .
C23 C 0.9590(2) 0.55314(17) 0.12227(13) 0.0144(6) Uani 1 1 d . . .
H23 H 0.9284 0.5275 0.0804 0.017 Uiso 1 1 calc R . .
C24 C 0.9753(2) 0.76134(17) 0.30097(12) 0.0140(6) Uani 1 1 d . . .
H24 H 0.9267 0.7808 0.3318 0.017 Uiso 1 1 calc R . .
C25 C 0.5217(2) 0.80542(18) 0.15102(13) 0.0207(7) Uani 1 1 d . . .
H25A H 0.4593 0.8407 0.1442 0.031 Uiso 1 1 calc R . .
H25B H 0.5832 0.8424 0.1509 0.031 Uiso 1 1 calc R . .
H25C H 0.5194 0.7755 0.1938 0.031 Uiso 1 1 calc R . .
C26 C 0.6351(2) 0.93179(19) 0.02074(14) 0.0218(7) Uani 1 1 d . . .
H26A H 0.6003 0.9698 -0.0120 0.033 Uiso 1 1 calc R . .
H26B H 0.5958 0.9306 0.0614 0.033 Uiso 1 1 calc R . .
H26C H 0.6391 0.8735 0.0024 0.033 Uiso 1 1 calc R . .
C27 C 0.9423(2) 0.95717(16) 0.10663(13) 0.0138(6) Uani 1 1 d . . .
H27 H 0.9800 0.9433 0.0656 0.017 Uiso 1 1 calc R . .
C28 C 0.7201(2) 0.88289(18) 0.29022(13) 0.0151(7) Uani 1 1 d . . .
H28 H 0.7205 0.8396 0.3235 0.018 Uiso 1 1 calc R . .
C29 C 0.94114(19) 0.73709(16) 0.23628(12) 0.0108(6) Uani 1 1 d . . .
C30 C 0.4300(2) 0.68155(18) 0.09677(13) 0.0196(7) Uani 1 1 d . . .
H30A H 0.4312 0.6496 0.1388 0.029 Uiso 1 1 calc R . .
H30B H 0.4293 0.6409 0.0595 0.029 Uiso 1 1 calc R . .
H30C H 0.3678 0.7176 0.0934 0.029 Uiso 1 1 calc R . .
C31 C 1.0106(2) 0.92697(17) 0.16578(13) 0.0163(7) Uani 1 1 d . . .
H31A H 1.0783 0.9553 0.1648 0.024 Uiso 1 1 calc R . .
H31B H 1.0199 0.8645 0.1633 0.024 Uiso 1 1 calc R . .
H31C H 0.9774 0.9417 0.2072 0.024 Uiso 1 1 calc R . .
C32 C 1.0139(2) 0.70660(16) 0.19244(13) 0.0123(6) Uani 1 1 d . . .
C33 C 0.6799(2) 0.2886(2) 0.07370(15) 0.0227(7) Uani 1 1 d . . .
H33 H 0.7289 0.3099 0.0438 0.027 Uiso 1 1 calc R . .
C34 C 0.6370(2) 0.2077(2) 0.06413(15) 0.0254(8) Uani 1 1 d . . .
H34 H 0.6572 0.1730 0.0280 0.030 Uiso 1 1 calc R . .
C35 C 0.6514(2) 0.33874(19) 0.12705(15) 0.0235(7) Uani 1 1 d . . .
H35 H 0.6814 0.3940 0.1341 0.028 Uiso 1 1 calc R . .
C36 C 0.5794(2) 0.30802(19) 0.16970(14) 0.0234(7) Uani 1 1 d . . .
H36 H 0.5597 0.3425 0.2061 0.028 Uiso 1 1 calc R . .
C37 C 0.5647(2) 0.1773(2) 0.10716(15) 0.0249(7) Uani 1 1 d . . .
H37 H 0.5351 0.1219 0.1004 0.030 Uiso 1 1 calc R . .
C38 C 0.5353(2) 0.22773(19) 0.16032(15) 0.0261(8) Uani 1 1 d . . .
H38 H 0.4855 0.2071 0.1899 0.031 Uiso 1 1 calc R . .
C39 C 0.7173(2) 0.63549(17) 0.29462(13) 0.0155(7) Uani 1 1 d . . .
H39 H 0.7608 0.6612 0.3282 0.019 Uiso 1 1 calc R . .
C40 C 1.0793(2) 0.75677(17) 0.31952(13) 0.0175(6) Uani 1 1 d . . .
H40 H 1.1018 0.7732 0.3632 0.021 Uiso 1 1 calc R . .
C41 C 0.6559(2) 0.56573(18) 0.31025(14) 0.0179(7) Uani 1 1 d . . .
H41 H 0.6576 0.5439 0.3544 0.022 Uiso 1 1 calc R . .
C42 C 1.1514(2) 0.72848(17) 0.27514(13) 0.0166(7) Uani 1 1 d . . .
H42 H 1.2229 0.7270 0.2881 0.020 Uiso 1 1 calc R . .

loop_
_atom_site_aniso_label
_atom_site_aniso_U_11
_atom_site_aniso_U_22
_atom_site_aniso_U_33
_atom_site_aniso_U_23
_atom_site_aniso_U_13
_atom_site_aniso_U_12
Ni 0.01195(17) 0.01185(19) 0.00744(17) 0.00006(16) 0.00110(13) -0.00015(17)
P2 0.0126(4) 0.0117(4) 0.0092(4) -0.0009(3) 0.0008(3) 0.0005(3)
P3 0.0127(4) 0.0134(4) 0.0089(4) -0.0002(3) 0.0016(3) -0.0007(3)
P1 0.0132(4) 0.0120(4) 0.0098(4) 0.0005(3) 0.0019(3) 0.0002(3)
Si 0.0122(4) 0.0122(4) 0.0077(4) -0.0001(3) 0.0005(3) -0.0004(3)
Cl6 0.0205(4) 0.0196(4) 0.0080(3) 0.0001(3) 0.0023(3) -0.0005(3)
C1 0.0097(14) 0.0127(15) 0.0137(15) 0.0001(12) 0.0020(11) -0.0007(12)
C2 0.0099(14) 0.0138(15) 0.0093(14) -0.0027(11) 0.0003(11) -0.0011(12)
C3 0.0102(13) 0.0104(14) 0.0105(14) -0.0009(11) 0.0046(10) 0.0023(12)
C4 0.0121(14) 0.0198(17) 0.0149(15) 0.0030(13) 0.0016(11) -0.0005(13)
C5 0.0164(16) 0.0164(16) 0.0210(17) 0.0045(13) 0.0025(13) -0.0013(13)
C6 0.0213(16) 0.0128(16) 0.0113(15) 0.0012(12) 0.0017(12) 0.0034(13)
C7 0.0160(16) 0.0231(18) 0.0143(16) -0.0052(13) 0.0044(12) -0.0002(13)
C8 0.0112(14) 0.0128(15) 0.0084(14) 0.0010(11) 0.0046(11) 0.0042(12)
C9 0.0164(16) 0.0175(16) 0.0137(16) 0.0001(12) 0.0020(12) -0.0010(13)
C10 0.0165(15) 0.0134(16) 0.0167(16) -0.0011(12) 0.0018(12) -0.0043(12)
C11 0.0189(16) 0.0264(18) 0.0121(15) -0.0055(13) -0.0025(12) 0.0009(13)
C12 0.0156(15) 0.0149(16) 0.0154(16) 0.0021(12) 0.0023(12) -0.0024(12)
C13 0.0174(16) 0.0161(17) 0.0277(18) -0.0006(13) 0.0072(13) -0.0019(13)
C14 0.0238(17) 0.0153(17) 0.0167(16) -0.0043(13) 0.0003(13) -0.0015(13)
C15 0.0208(16) 0.0144(16) 0.0179(16) 0.0027(12) 0.0013(13) -0.0009(13)
C16 0.0265(18) 0.0262(18) 0.0143(16) 0.0058(13) 0.0002(13) -0.0045(14)
C17 0.0221(17) 0.0172(16) 0.0181(17) -0.0007(12) 0.0077(13) -0.0025(13)
C18 0.0123(14) 0.0140(16) 0.0135(15) -0.0004(12) 0.0046(11) 0.0002(12)
C19 0.0124(15) 0.0160(16) 0.0229(17) -0.0033(13) 0.0059(12) 0.0002(12)
C20 0.0207(16) 0.0136(16) 0.0200(17) -0.0009(13) 0.0009(13) 0.0032(13)
C21 0.0214(16) 0.0200(17) 0.0141(16) -0.0011(13) 0.0091(12) 0.0000(13)
C22 0.0164(15) 0.0109(16) 0.0174(16) -0.0001(12) 0.0020(12) -0.0008(12)
C23 0.0165(15) 0.0120(15) 0.0146(16) -0.0015(12) -0.0004(12) -0.0007(12)
C24 0.0187(15) 0.0131(16) 0.0105(14) -0.0007(12) 0.0034(11) -0.0006(12)
C25 0.0161(15) 0.0287(19) 0.0176(17) 0.0006(13) 0.0037(12) 0.0025(14)
C26 0.0178(16) 0.0248(18) 0.0228(18) 0.0054(14) 0.0016(13) 0.0014(14)
C27 0.0145(15) 0.0126(15) 0.0147(16) -0.0009(12) 0.0040(12) -0.0025(12)
C28 0.0152(15) 0.0186(17) 0.0116(15) -0.0018(12) 0.0006(12) 0.0006(13)
C29 0.0141(14) 0.0065(15) 0.0117(14) 0.0003(11) 0.0005(11) -0.0010(11)
C30 0.0155(15) 0.0259(18) 0.0176(16) 0.0028(14) 0.0034(12) -0.0006(14)
C31 0.0140(15) 0.0136(16) 0.0215(17) -0.0032(12) 0.0028(12) -0.0043(12)
C32 0.0162(15) 0.0092(15) 0.0112(15) 0.0006(11) -0.0017(12) -0.0002(12)
C33 0.0117(15) 0.0323(19) 0.0243(18) 0.0088(15) 0.0035(13) 0.0047(14)
C34 0.0251(18) 0.030(2) 0.0208(18) 0.0001(14) 0.0017(14) 0.0139(15)
C35 0.0191(17) 0.0205(18) 0.0303(19) 0.0046(14) -0.0060(14) 0.0000(13)
C36 0.0268(18) 0.0218(19) 0.0215(18) 0.0015(14) 0.0007(14) 0.0025(14)
C37 0.0273(18) 0.0174(17) 0.0297(19) 0.0007(15) -0.0037(14) 0.0011(15)
C38 0.0242(18) 0.028(2) 0.0262(19) 0.0055(14) 0.0064(14) -0.0055(14)
C39 0.0176(16) 0.0161(16) 0.0128(15) 0.0008(12) -0.0003(12) 0.0024(13)
C40 0.0249(16) 0.0126(15) 0.0145(15) -0.0025(13) -0.0063(12) -0.0009(14)
C41 0.0210(16) 0.0226(17) 0.0106(15) 0.0092(12) 0.0046(12) -0.0003(14)
C42 0.0155(15) 0.0146(17) 0.0194(16) -0.0007(12) -0.0032(12) 0.0000(12)

loop_
_atom_type_symbol
_atom_type_description
_atom_type_scat_dispersion_real
_atom_type_scat_dispersion_imag
_atom_type_scat_source
C C 0.0033 0.0016 'International Tables Vol C Tables 4.2.6.8 and 6.1.1.4'
H H 0.0000 0.0000 'International Tables Vol C Tables 4.2.6.8 and 6.1.1.4'
Si Si 0.0817 0.0704 'International Tables Vol C Tables 4.2.6.8 and 6.1.1.4'
P P 0.1023 0.0942 'International Tables Vol C Tables 4.2.6.8 and 6.1.1.4'
Cl Cl 0.1484 0.1585 'International Tables Vol C Tables 4.2.6.8 and 6.1.1.4'
Ni Ni 0.3393 1.1124 'International Tables Vol C Tables 4.2.6.8 and 6.1.1.4'

loop_
_geom_angle_atom_site_label_1
_geom_angle_atom_site_label_2
_geom_angle_atom_site_label_3
_geom_angle
_geom_angle_site_symmetry_1
_geom_angle_site_symmetry_3
_geom_angle_publ_flag
Si Ni P3 83.77(4) . . ?
Si Ni P1 83.32(3) . . ?
P3 Ni P1 120.27(3) . . ?
Si Ni P2 82.91(4) . . ?
P3 Ni P2 117.09(3) . . ?
P1 Ni P2 118.66(3) . . ?
Si Ni Cl6 178.59(3) . . ?
P3 Ni Cl6 96.52(4) . . ?
P1 Ni Cl6 95.35(3) . . ?
P2 Ni Cl6 98.16(4) . . ?
C32 P2 C18 105.22(12) . . ?
C32 P2 C23 99.80(12) . . ?
C18 P2 C23 100.32(12) . . ?
C32 P2 Ni 108.39(9) . . ?
C18 P2 Ni 117.04(9) . . ?
C23 P2 Ni 123.57(9) . . ?
C8 P3 C10 104.89(12) . . ?
C8 P3 C4 100.17(12) . . ?
C10 P3 C4 100.60(12) . . ?
C8 P3 Ni 109.49(9) . . ?
C10 P3 Ni 117.08(10) . . ?
C4 P3 Ni 122.19(9) . . ?
C2 P1 C6 103.76(12) . . ?
C2 P1 C27 100.83(12) . . ?
C6 P1 C27 100.26(12) . . ?
C2 P1 Ni 109.42(9) . . ?
C6 P1 Ni 118.29(9) . . ?
C27 P1 Ni 121.66(9) . . ?
C29 Si C1 108.85(11) . . ?
C29 Si C3 109.90(11) . . ?
C1 Si C3 109.36(13) . . ?
C29 Si Ni 109.30(9) . . ?
C1 Si Ni 109.97(9) . . ?
C3 Si Ni 109.45(8) . . ?
C28 C1 C2 118.6(3) . . ?
C28 C1 Si 126.0(2) . . ?
C2 C1 Si 115.3(2) . . ?
C12 C2 C1 119.9(3) . . ?
C12 C2 P1 125.7(2) . . ?
C1 C2 P1 114.4(2) . . ?
C39 C3 C8 118.5(2) . . ?
C39 C3 Si 124.75(19) . . ?
C8 C3 Si 116.49(19) . . ?
C30 C4 C25 107.9(2) . . ?
C30 C4 P3 115.93(19) . . ?
C25 C4 P3 110.98(16) . . ?
C30 C4 H4 107.2 . . ?
C25 C4 H4 107.2 . . ?
P3 C4 H4 107.2 . . ?
C41 C5 C9 120.0(3) . . ?
C41 C5 H5 120.0 . . ?
C9 C5 H5 120.0 . . ?
C26 C6 C16 110.8(2) . . ?
C26 C6 P1 112.71(19) . . ?
C16 C6 P1 112.40(19) . . ?
C26 C6 H6 106.8 . . ?
C16 C6 H6 106.8 . . ?
P1 C6 H6 106.8 . . ?
C28 C7 C19 120.1(3) . . ?
C28 C7 H7 119.9 . . ?
C19 C7 H7 119.9 . . ?
C9 C8 C3 120.0(2) . . ?
C9 C8 P3 126.28(19) . . ?
C3 C8 P3 113.7(2) . . ?
C5 C9 C8 120.5(2) . . ?
C5 C9 H9 119.7 . . ?
C8 C9 H9 119.7 . . ?
C14 C10 C11 109.7(2) . . ?
C14 C10 P3 111.99(17) . . ?
C11 C10 P3 112.03(18) . . ?
C14 C10 H10 107.6 . . ?
C11 C10 H10 107.6 . . ?
P3 C10 H10 107.6 . . ?
C10 C11 H11A 109.5 . . ?
C10 C11 H11B 109.5 . . ?
H11A C11 H11B 109.5 . . ?
C10 C11 H11C 109.5 . . ?
H11A C11 H11C 109.5 . . ?
H11B C11 H11C 109.5 . . ?
C19 C12 C2 120.7(3) . . ?
C19 C12 H12 119.6 . . ?
C2 C12 H12 119.6 . . ?
C27 C13 H13A 109.5 . . ?
C27 C13 H13B 109.5 . . ?
H13A C13 H13B 109.5 . . ?
C27 C13 H13C 109.5 . . ?
H13A C13 H13C 109.5 . . ?
H13B C13 H13C 109.5 . . ?
C10 C14 H14A 109.5 . . ?
C10 C14 H14B 109.5 . . ?
H14A C14 H14B 109.5 . . ?
C10 C14 H14C 109.5 . . ?
H14A C14 H14C 109.5 . . ?
H14B C14 H14C 109.5 . . ?
C23 C15 H15A 109.5 . . ?
C23 C15 H15B 109.5 . . ?
H15A C15 H15B 109.5 . . ?
C23 C15 H15C 109.5 . . ?
H15A C15 H15C 109.5 . . ?
H15B C15 H15C 109.5 . . ?
C6 C16 H16A 109.5 . . ?
C6 C16 H16B 109.5 . . ?
H16A C16 H16B 109.5 . . ?
C6 C16 H16C 109.5 . . ?
H16A C16 H16C 109.5 . . ?
H16B C16 H16C 109.5 . . ?
C18 C17 H17A 109.5 . . ?
C18 C17 H17B 109.5 . . ?
H17A C17 H17B 109.5 . . ?
C18 C17 H17C 109.5 . . ?
H17A C17 H17C 109.5 . . ?
H17B C17 H17C 109.5 . . ?
C17 C18 C21 110.9(2) . . ?
C17 C18 P2 112.34(19) . . ?
C21 C18 P2 110.54(18) . . ?
C17 C18 H18 107.6 . . ?
C21 C18 H18 107.6 . . ?
P2 C18 H18 107.6 . . ?
C12 C19 C7 119.6(3) . . ?
C12 C19 H19 120.2 . . ?
C7 C19 H19 120.2 . . ?
C23 C20 H20A 109.5 . . ?
C23 C20 H20B 109.5 . . ?
H20A C20 H20B 109.5 . . ?
C23 C20 H20C 109.5 . . ?
H20A C20 H20C 109.5 . . ?
H20B C20 H20C 109.5 . . ?
C18 C21 H21A 109.5 . . ?
C18 C21 H21B 109.5 . . ?
H21A C21 H21B 109.5 . . ?
C18 C21 H21C 109.5 . . ?
H21A C21 H21C 109.5 . . ?
H21B C21 H21C 109.5 . . ?
C42 C22 C32 119.6(3) . . ?
C42 C22 H22 120.2 . . ?
C32 C22 H22 120.2 . . ?
C15 C23 C20 108.3(2) . . ?
C15 C23 P2 111.97(19) . . ?
C20 C23 P2 115.05(19) . . ?
C15 C23 H23 107.0 . . ?
C20 C23 H23 107.0 . . ?
P2 C23 H23 107.0 . . ?
C40 C24 C29 120.0(3) . . ?
C40 C24 H24 120.0 . . ?
C29 C24 H24 120.0 . . ?
C4 C25 H25A 109.5 . . ?
C4 C25 H25B 109.5 . . ?
H25A C25 H25B 109.5 . . ?
C4 C25 H25C 109.5 . . ?
H25A C25 H25C 109.5 . . ?
H25B C25 H25C 109.5 . . ?
C6 C26 H26A 109.5 . . ?
C6 C26 H26B 109.5 . . ?
H26A C26 H26B 109.5 . . ?
C6 C26 H26C 109.5 . . ?
H26A C26 H26C 109.5 . . ?
H26B C26 H26C 109.5 . . ?
C31 C27 C13 107.7(2) . . ?
C31 C27 P1 111.96(19) . . ?
C13 C27 P1 115.57(19) . . ?
C31 C27 H27 107.0 . . ?
C13 C27 H27 107.0 . . ?
P1 C27 H27 107.0 . . ?
C7 C28 C1 121.0(3) . . ?
C7 C28 H28 119.5 . . ?
C1 C28 H28 119.5 . . ?
C32 C29 C24 118.8(2) . . ?
C32 C29 Si 116.20(18) . . ?
C24 C29 Si 124.6(2) . . ?
C4 C30 H30A 109.5 . . ?
C4 C30 H30B 109.5 . . ?
H30A C30 H30B 109.5 . . ?
C4 C30 H30C 109.5 . . ?
H30A C30 H30C 109.5 . . ?
H30B C30 H30C 109.5 . . ?
C27 C31 H31A 109.5 . . ?
C27 C31 H31B 109.5 . . ?
H31A C31 H31B 109.5 . . ?
C27 C31 H31C 109.5 . . ?
H31A C31 H31C 109.5 . . ?
H31B C31 H31C 109.5 . . ?
C22 C32 C29 120.8(2) . . ?
C22 C32 P2 125.4(2) . . ?
C29 C32 P2 113.82(18) . . ?
C34 C33 C35 120.0(3) . . ?
C34 C33 H33 120.0 . . ?
C35 C33 H33 120.0 . . ?
C33 C34 C37 120.0(3) . . ?
C33 C34 H34 120.0 . . ?
C37 C34 H34 120.0 . . ?
C36 C35 C33 119.7(3) . . ?
C36 C35 H35 120.2 . . ?
C33 C35 H35 120.2 . . ?
C35 C36 C38 120.9(3) . . ?
C35 C36 H36 119.6 . . ?
C38 C36 H36 119.6 . . ?
C34 C37 C38 120.1(3) . . ?
C34 C37 H37 119.9 . . ?
C38 C37 H37 119.9 . . ?
C36 C38 C37 119.3(3) . . ?
C36 C38 H38 120.3 . . ?
C37 C38 H38 120.3 . . ?
C41 C39 C3 120.7(2) . . ?
C41 C39 H39 119.6 . . ?
C3 C39 H39 119.6 . . ?
C24 C40 C42 120.8(2) . . ?
C24 C40 H40 119.6 . . ?
C42 C40 H40 119.6 . . ?
C5 C41 C39 120.2(3) . . ?
C5 C41 H41 119.9 . . ?
C39 C41 H41 119.9 . . ?
C40 C42 C22 119.9(2) . . ?
C40 C42 H42 120.0 . . ?
C22 C42 H42 120.0 . . ?

loop_
_geom_bond_atom_site_label_1
_geom_bond_atom_site_label_2
_geom_bond_distance
_geom_bond_site_symmetry_2
_geom_bond_publ_flag
Ni Si 2.2134(9) . ?
Ni P3 2.2836(9) . ?
Ni P1 2.2840(9) . ?
Ni P2 2.2980(9) . ?
Ni Cl6 2.3143(9) . ?
P2 C32 1.838(2) . ?
P2 C18 1.865(3) . ?
P2 C23 1.883(3) . ?
P3 C8 1.847(3) . ?
P3 C10 1.871(3) . ?
P3 C4 1.878(3) . ?
P1 C2 1.847(3) . ?
P1 C6 1.871(3) . ?
P1 C27 1.877(3) . ?
Si C29 1.890(2) . ?
Si C1 1.893(3) . ?
Si C3 1.892(3) . ?
C1 C28 1.393(4) . ?
C1 C2 1.413(4) . ?
C2 C12 1.392(4) . ?
C3 C39 1.405(3) . ?
C3 C8 1.411(3) . ?
C4 C30 1.537(4) . ?
C4 C25 1.541(4) . ?
C4 H4 1.0000 . ?
C5 C41 1.384(4) . ?
C5 C9 1.390(3) . ?
C5 H5 0.9500 . ?
C6 C26 1.517(4) . ?
C6 C16 1.536(4) . ?
C6 H6 1.0000 . ?
C7 C28 1.387(4) . ?
C7 C19 1.393(4) . ?
C7 H7 0.9500 . ?
C8 C9 1.390(4) . ?
C9 H9 0.9500 . ?
C10 C14 1.531(4) . ?
C10 C11 1.539(3) . ?
C10 H10 1.0000 . ?
C11 H11A 0.9800 . ?
C11 H11B 0.9800 . ?
C11 H11C 0.9800 . ?
C12 C19 1.384(4) . ?
C12 H12 0.9500 . ?
C13 C27 1.538(4) . ?
C13 H13A 0.9800 . ?
C13 H13B 0.9800 . ?
C13 H13C 0.9800 . ?
C14 H14A 0.9800 . ?
C14 H14B 0.9800 . ?
C14 H14C 0.9800 . ?
C15 C23 1.534(4) . ?
C15 H15A 0.9800 . ?
C15 H15B 0.9800 . ?
C15 H15C 0.9800 . ?
C16 H16A 0.9800 . ?
C16 H16B 0.9800 . ?
C16 H16C 0.9800 . ?
C17 C18 1.528(4) . ?
C17 H17A 0.9800 . ?
C17 H17B 0.9800 . ?
C17 H17C 0.9800 . ?
C18 C21 1.534(3) . ?
C18 H18 1.0000 . ?
C19 H19 0.9500 . ?
C20 C23 1.541(4) . ?
C20 H20A 0.9800 . ?
C20 H20B 0.9800 . ?
C20 H20C 0.9800 . ?
C21 H21A 0.9800 . ?
C21 H21B 0.9800 . ?
C21 H21C 0.9800 . ?
C22 C42 1.391(3) . ?
C22 C32 1.395(3) . ?
C22 H22 0.9500 . ?
C23 H23 1.0000 . ?
C24 C40 1.382(3) . ?
C24 C29 1.409(3) . ?
C24 H24 0.9500 . ?
C25 H25A 0.9800 . ?
C25 H25B 0.9800 . ?
C25 H25C 0.9800 . ?
C26 H26A 0.9800 . ?
C26 H26B 0.9800 . ?
C26 H26C 0.9800 . ?
C27 C31 1.527(3) . ?
C27 H27 1.0000 . ?
C28 H28 0.9500 . ?
C29 C32 1.397(4) . ?
C30 H30A 0.9800 . ?
C30 H30B 0.9800 . ?
C30 H30C 0.9800 . ?
C31 H31A 0.9800 . ?
C31 H31B 0.9800 . ?
C31 H31C 0.9800 . ?
C33 C34 1.385(4) . ?
C33 C35 1.388(4) . ?
C33 H33 0.9500 . ?
C34 C37 1.382(4) . ?
C34 H34 0.9500 . ?
C35 C36 1.376(4) . ?
C35 H35 0.9500 . ?
C36 C38 1.381(4) . ?
C36 H36 0.9500 . ?
C37 C38 1.392(4) . ?
C37 H37 0.9500 . ?
C38 H38 0.9500 . ?
C39 C41 1.387(4) . ?
C39 H39 0.9500 . ?
C40 C42 1.387(4) . ?
C40 H40 0.9500 . ?
C41 H41 0.9500 . ?
C42 H42 0.9500 . ?
